data_7135580
loop_
_publ_author_name
'Bustos, Jenna'
'Zakharov, Lev N.'
'Buils, Jordi'
'Hosseini, Farzaneh'
'Sol&#xe9;-Daura, Albert'
'Bo, Carles'
'Nyman, May'

_publ_section_title
;
 Building block approach to technetium-substituted polyoxotungstates.
;
_journal_issue 21
_journal_name_full 'Chemical communications (Cambridge, England)'
_journal_page_first 5875
_journal_page_last 5879
_journal_paper_doi 10.1039/d5cc06618b
_journal_volume 62
_journal_year 2026
_chemical_formula_moiety 'Cl10 K4 O Tc2'
_chemical_formula_sum 'Cl10 K4 O Tc2'
_chemical_formula_weight 722.90
_space_group_crystal_system tetragonal
_space_group_IT_number 139
_space_group_name_Hall '-I 4 2'
_space_group_name_H-M_alt 'I 4/m m m'
_atom_sites_solution_primary dual
_audit_creation_date 2025-10-27
_audit_creation_method
;
Olex2 1.3
(compiled 2020.11.12 svn.r5f609507 for OlexSys, GUI svn.r6408)
;
_audit_update_record
;
2025-11-04 deposited with the CCDC.	2026-02-19 downloaded from the CCDC.
;
_cell_angle_alpha 90
_cell_angle_beta 90
_cell_angle_gamma 90
_cell_formula_units_Z 2
_cell_length_a 7.0126(2)
_cell_length_b 7.0126(2)
_cell_length_c 17.5752(5)
_cell_measurement_reflns_used 705
_cell_measurement_temperature 173.00(10)
_cell_measurement_theta_max 74.3780
_cell_measurement_theta_min 5.0060
_cell_volume 864.29(4)
_computing_cell_refinement 'CrysAlisPro 1.171.43.128a (Rigaku OD, 2024)'
_computing_data_collection 'CrysAlisPro 1.171.43.128a (Rigaku OD, 2024)'
_computing_data_reduction 'CrysAlisPro 1.171.43.128a (Rigaku OD, 2024)'
_computing_molecular_graphics 'Olex2 1.3 (Dolomanov et al., 2009)'
_computing_publication_material 'Olex2 1.3 (Dolomanov et al., 2009)'
_computing_structure_refinement 'SHELXL 2018/3 (Sheldrick, 2015)'
_computing_structure_solution 'SHELXT 2018/2 (Sheldrick, 2018)'
_diffrn_ambient_environment N~2~
_diffrn_ambient_temperature 173.00(10)
_diffrn_detector 'Hybrid Pixel Array Detector'
_diffrn_detector_area_resol_mean 10.0000
_diffrn_detector_type HyPix
_diffrn_measured_fraction_theta_full 1.000
_diffrn_measured_fraction_theta_max 0.990
_diffrn_measurement_details
;
List of Runs (angles in degrees, time in seconds):

  # Type    Start    End  Width  t~exp~   \w     \q     \k     \f   Frames
#--------------------------------------------------------------------------
  1  \w    -45.00 -20.00   0.50    1.20    --  -91.75  40.00  72.00   50
  2  \w    -47.00 -17.00   0.50    0.40    --  -46.74 125.00 -90.00   60
  3  \w    -51.00 -26.00   0.50    1.20    --  -91.75  45.00 -60.00   50
  4  \w   -116.00 -56.00   0.50    0.40    --  -46.74 -40.00 -81.00  120
  5  \w    -23.00   2.00   0.50    0.40    --   46.74 -19.00   0.00   50
  6  \w     31.00  56.00   0.50    1.20    --  103.49 -61.00   0.00   50
  7  \w     38.00  65.00   0.50    1.20    --  103.49 -61.00  60.00   54
  8  \w     32.00  70.00   0.50    1.20    --  103.49 -61.00  90.00   76
  9  \w     95.00 173.00   0.50    1.20    --  103.49  40.00  72.00  156
 10  \w    117.00 160.00   0.50    1.20    --  103.49  88.00 -90.00   86
;
_diffrn_measurement_device 'four-circle diffractometer'
_diffrn_measurement_device_type 'XtaLAB Synergy, Dualflex, HyPix'
_diffrn_measurement_method '\w scans'
_diffrn_orient_matrix_type 'CrysAlisPro convention (1999,Acta A55,543-557)'
_diffrn_orient_matrix_UB_11 -0.1110776000
_diffrn_orient_matrix_UB_12 -0.0853536000
_diffrn_orient_matrix_UB_13 -0.0675536000
_diffrn_orient_matrix_UB_21 0.0087914000
_diffrn_orient_matrix_UB_22 0.1937625000
_diffrn_orient_matrix_UB_23 -0.0411875000
_diffrn_orient_matrix_UB_31 0.1892230000
_diffrn_orient_matrix_UB_32 -0.0587722000
_diffrn_orient_matrix_UB_33 -0.0377722000
_diffrn_radiation_monochromator mirror
_diffrn_radiation_probe x-ray
_diffrn_radiation_type 'Cu K\a'
_diffrn_radiation_wavelength 1.54184
_diffrn_reflns_av_R_equivalents 0.0191
_diffrn_reflns_av_unetI/netI 0.0145
_diffrn_reflns_Laue_measured_fraction_full 1.000
_diffrn_reflns_Laue_measured_fraction_max 0.990
_diffrn_reflns_limit_h_max 7
_diffrn_reflns_limit_h_min -4
_diffrn_reflns_limit_k_max 8
_diffrn_reflns_limit_k_min -8
_diffrn_reflns_limit_l_max 21
_diffrn_reflns_limit_l_min -21
_diffrn_reflns_number 1055
_diffrn_reflns_point_group_measured_fraction_full 1.000
_diffrn_reflns_point_group_measured_fraction_max 0.990
_diffrn_reflns_theta_full 67.684
_diffrn_reflns_theta_max 74.481
_diffrn_reflns_theta_min 5.033
_diffrn_source 'micro-focus sealed X-ray tube'
_diffrn_source_type 'PhotonJet (Cu) X-ray Source'
_exptl_absorpt_coefficient_mu 35.707
_exptl_absorpt_correction_T_max 1.00000
_exptl_absorpt_correction_T_min 0.37040
_exptl_absorpt_correction_type multi-scan
_exptl_absorpt_process_details
;
CrysAlisPro 1.171.43.128a (Rigaku Oxford Diffraction, 2024)
Empirical absorption correction using spherical harmonics,
implemented in SCALE3 ABSPACK scaling algorithm.
;
_exptl_crystal_colour 'brown orange'
_exptl_crystal_colour_modifier brown
_exptl_crystal_colour_primary orange
_exptl_crystal_density_diffrn 2.778
_exptl_crystal_description plate
_exptl_crystal_F_000 680
_exptl_crystal_size_max 0.06
_exptl_crystal_size_mid 0.06
_exptl_crystal_size_min 0.04
_refine_diff_density_max 1.217
_refine_diff_density_min -0.967
_refine_diff_density_rms 0.190
_refine_ls_extinction_method none
_refine_ls_goodness_of_fit_ref 1.127
_refine_ls_hydrogen_treatment undef
_refine_ls_matrix_type full
_refine_ls_number_parameters 20
_refine_ls_number_reflns 297
_refine_ls_number_restraints 0
_refine_ls_restrained_S_all 1.127
_refine_ls_R_factor_all 0.0279
_refine_ls_R_factor_gt 0.0274
_refine_ls_shift/su_max 0.001
_refine_ls_shift/su_mean 0.000
_refine_ls_structure_factor_coef Fsqd
_refine_ls_weighting_details 'w=1/[\s^2^(Fo^2^)+(0.0516P)^2^] where P=(Fo^2^+2Fc^2^)/3'
_refine_ls_weighting_scheme calc
_refine_ls_wR_factor_gt 0.0675
_refine_ls_wR_factor_ref 0.0677
_reflns_Friedel_coverage 0.000
_reflns_number_gt 282
_reflns_number_total 297
_reflns_threshold_expression 'I > 2\s(I)'
_cod_data_source_file d5cc06618b2.cif
_cod_data_source_block exp_5168_auto
_cod_depositor_comments 'Adding full bibliography for 7135580--7135582.cif.'
_cod_original_cell_volume 864.29(6)
_cod_database_code 7135580
_shelx_shelxl_version_number 2018/3
_chemical_oxdiff_formula 'O Cl Tc '
_shelx_space_group_comment
;
The symmetry employed for this shelxl refinement is uniquely defined
by the following loop, which should always be used as a source of
symmetry information in preference to the above space-group names.
They are only intended as comments.
;
_shelx_estimated_absorpt_t_max 0.329
_shelx_estimated_absorpt_t_min 0.223
_reflns_odcompleteness_completeness 100.00
_reflns_odcompleteness_iscentric 1
_reflns_odcompleteness_theta 66.49
_olex2_refinement_description
;
;
_olex2_submission_special_instructions 'No special instructions were received'
_oxdiff_exptl_absorpt_empirical_details
;
Empirical correction (ABSPACK) includes:
- Absorption correction using spherical harmonics
- Frame scaling
;
_oxdiff_exptl_absorpt_empirical_full_max 1.812
_oxdiff_exptl_absorpt_empirical_full_min 0.696

loop_
_space_group_symop_operation_xyz
'x, y, z'
'-x, -y, z'
'-y, x, z'
'y, -x, z'
'-x, y, -z'
'x, -y, -z'
'y, x, -z'
'-y, -x, -z'
'x+1/2, y+1/2, z+1/2'
'-x+1/2, -y+1/2, z+1/2'
'-y+1/2, x+1/2, z+1/2'
'y+1/2, -x+1/2, z+1/2'
'-x+1/2, y+1/2, -z+1/2'
'x+1/2, -y+1/2, -z+1/2'
'y+1/2, x+1/2, -z+1/2'
'-y+1/2, -x+1/2, -z+1/2'
'-x, -y, -z'
'x, y, -z'
'y, -x, -z'
'-y, x, -z'
'x, -y, z'
'-x, y, z'
'-y, -x, z'
'y, x, z'
'-x+1/2, -y+1/2, -z+1/2'
'x+1/2, y+1/2, -z+1/2'
'y+1/2, -x+1/2, -z+1/2'
'-y+1/2, x+1/2, -z+1/2'
'x+1/2, -y+1/2, z+1/2'
'-x+1/2, y+1/2, z+1/2'
'-y+1/2, -x+1/2, z+1/2'
'y+1/2, x+1/2, z+1/2'

loop_
_atom_site_label
_atom_site_type_symbol
_atom_site_fract_x
_atom_site_fract_y
_atom_site_fract_z
_atom_site_U_iso_or_equiv
_atom_site_adp_type
_atom_site_occupancy
_atom_site_site_symmetry_order
_atom_site_calc_flag
_atom_site_refinement_flags_posn
_atom_site_refinement_flags_adp
_atom_site_refinement_flags_occupancy
_atom_site_disorder_assembly
_atom_site_disorder_group
Tc1 Tc 0.500000 0.500000 0.39459(2) 0.0118(2) Uani 1 8 d S T P . .
K2 K 0.000000 0.500000 0.500000 0.0228(4) Uani 1 8 d S T P . .
Cl2 Cl 0.26075(9) 0.26075(9) 0.38846(5) 0.0199(3) Uani 1 2 d S T P . .
K1 K 0.000000 0.500000 0.250000 0.0385(5) Uani 1 8 d S T P . .
Cl1 Cl 0.500000 0.500000 0.25876(9) 0.0273(5) Uani 1 8 d S T P . .
O1 O 0.500000 0.500000 0.500000 0.0113(12) Uani 1 16 d S T P . .

loop_
_atom_site_aniso_label
_atom_site_aniso_U_11
_atom_site_aniso_U_22
_atom_site_aniso_U_33
_atom_site_aniso_U_23
_atom_site_aniso_U_13
_atom_site_aniso_U_12
Tc1 0.0137(3) 0.0137(3) 0.0080(3) 0.000 0.000 0.000
K2 0.0204(8) 0.0280(8) 0.0198(8) 0.000 0.000 0.000
Cl2 0.0184(4) 0.0184(4) 0.0230(4) -0.00279(18) -0.00279(18) -0.0035(3)
K1 0.0463(7) 0.0463(7) 0.0229(8) 0.000 0.000 0.000
Cl1 0.0350(7) 0.0350(7) 0.0119(8) 0.000 0.000 0.000
O1 0.0111(18) 0.0111(18) 0.012(3) 0.000 0.000 0.000

loop_
_atom_type_symbol
_atom_type_description
_atom_type_scat_dispersion_real
_atom_type_scat_dispersion_imag
_atom_type_scat_source
Cl Cl 0.3639 0.7018 'International Tables Vol C Tables 4.2.6.8 and 6.1.1.4'
K K 0.3868 1.0657 'International Tables Vol C Tables 4.2.6.8 and 6.1.1.4'
O O 0.0492 0.0322 'International Tables Vol C Tables 4.2.6.8 and 6.1.1.4'
Tc Tc 0.0057 3.0049 'International Tables Vol C Tables 4.2.6.8 and 6.1.1.4'

loop_
_geom_angle_atom_site_label_1
_geom_angle_atom_site_label_2
_geom_angle_atom_site_label_3
_geom_angle
_geom_angle_site_symmetry_1
_geom_angle_site_symmetry_3
_geom_angle_publ_flag
K2 Tc1 K2 77.394(4) 1_655 3_665 ?
K2 Tc1 K2 77.394(4) . 3_655 ?
K2 Tc1 K2 77.394(4) 1_655 3_655 ?
K2 Tc1 K2 77.394(4) 3_665 . ?
K2 Tc1 K2 124.299(10) 1_655 . ?
K2 Tc1 K2 124.299(10) 3_665 3_655 ?
Cl2 Tc1 K2 52.889(12) 3_655 1_655 ?
Cl2 Tc1 K2 52.889(12) . . ?
Cl2 Tc1 K2 130.222(13) 3_655 . ?
Cl2 Tc1 K2 52.889(12) . 3_655 ?
Cl2 Tc1 K2 52.889(12) 2_665 1_655 ?
Cl2 Tc1 K2 52.889(12) 3_655 3_655 ?
Cl2 Tc1 K2 130.222(13) . 1_655 ?
Cl2 Tc1 K2 52.889(12) 4_565 3_665 ?
Cl2 Tc1 K2 130.222(13) 4_565 1_655 ?
Cl2 Tc1 K2 52.889(12) 2_665 3_665 ?
Cl2 Tc1 K2 52.889(12) 4_565 . ?
Cl2 Tc1 K2 130.222(13) . 3_665 ?
Cl2 Tc1 K2 130.222(13) 2_665 . ?
Cl2 Tc1 K2 130.222(13) 3_655 3_665 ?
Cl2 Tc1 K2 130.222(13) 4_565 3_655 ?
Cl2 Tc1 K2 130.222(13) 2_665 3_655 ?
Cl2 Tc1 Cl2 89.882(2) 2_665 4_565 ?
Cl2 Tc1 Cl2 174.80(4) 4_565 3_655 ?
Cl2 Tc1 Cl2 89.882(2) . 4_565 ?
Cl2 Tc1 Cl2 174.80(4) 2_665 . ?
Cl2 Tc1 Cl2 89.882(2) . 3_655 ?
Cl2 Tc1 Cl2 89.882(2) 2_665 3_655 ?
Cl2 Tc1 Cl1 87.40(2) 3_655 . ?
Cl2 Tc1 Cl1 87.40(2) 2_665 . ?
Cl2 Tc1 Cl1 87.40(2) 4_565 . ?
Cl2 Tc1 Cl1 87.40(2) . . ?
Cl1 Tc1 K2 117.851(5) . 3_665 ?
Cl1 Tc1 K2 117.851(5) . 1_655 ?
Cl1 Tc1 K2 117.851(5) . 3_655 ?
Cl1 Tc1 K2 117.851(5) . . ?
O1 Tc1 K2 62.149(5) . 3_655 ?
O1 Tc1 K2 62.149(5) . 1_655 ?
O1 Tc1 K2 62.149(5) . . ?
O1 Tc1 K2 62.149(5) . 3_665 ?
O1 Tc1 Cl2 92.60(2) . 2_665 ?
O1 Tc1 Cl2 92.60(2) . 4_565 ?
O1 Tc1 Cl2 92.60(2) . . ?
O1 Tc1 Cl2 92.60(2) . 3_655 ?
O1 Tc1 Cl1 180.0 . . ?
Tc1 K2 Tc1 124.299(10) 1_455 . ?
Tc1 K2 Tc1 55.701(10) 17_666 . ?
Tc1 K2 Tc1 55.700(10) 1_455 17_566 ?
Tc1 K2 Tc1 180.0 17_666 1_455 ?
Tc1 K2 Tc1 180.0 17_566 . ?
Tc1 K2 Tc1 124.300(10) 17_666 17_566 ?
Cl2 K2 Tc1 143.207(16) 19_566 1_455 ?
Cl2 K2 Tc1 143.207(16) 4_565 17_566 ?
Cl2 K2 Tc1 77.195(14) . 17_666 ?
Cl2 K2 Tc1 143.207(17) 18_556 1_455 ?
Cl2 K2 Tc1 102.805(14) 20_556 17_666 ?
Cl2 K2 Tc1 77.195(14) 20_556 1_455 ?
Cl2 K2 Tc1 77.195(14) 2_565 17_566 ?
Cl2 K2 Tc1 36.793(16) 3 1_455 ?
Cl2 K2 Tc1 77.195(14) 4_565 17_666 ?
Cl2 K2 Tc1 36.793(17) 2_565 1_455 ?
Cl2 K2 Tc1 36.793(16) 20_556 17_566 ?
Cl2 K2 Tc1 36.793(16) 4_565 . ?
Cl2 K2 Tc1 102.805(14) 19_566 17_566 ?
Cl2 K2 Tc1 36.793(17) 18_556 17_666 ?
Cl2 K2 Tc1 102.805(14) . 1_455 ?
Cl2 K2 Tc1 102.805(14) 4_565 1_455 ?
Cl2 K2 Tc1 143.207(17) . 17_566 ?
Cl2 K2 Tc1 77.195(14) 17_566 1_455 ?
Cl2 K2 Tc1 102.805(14) 18_556 17_566 ?
Cl2 K2 Tc1 77.195(14) 19_566 . ?
Cl2 K2 Tc1 36.793(17) . . ?
Cl2 K2 Tc1 77.195(14) 18_556 . ?
Cl2 K2 Tc1 36.793(17) 17_566 17_566 ?
Cl2 K2 Tc1 143.207(16) 20_556 . ?
Cl2 K2 Tc1 102.805(14) 3 . ?
Cl2 K2 Tc1 143.207(17) 17_566 . ?
Cl2 K2 Tc1 143.207(17) 2_565 17_666 ?
Cl2 K2 Tc1 143.207(16) 3 17_666 ?
Cl2 K2 Tc1 102.805(14) 2_565 . ?
Cl2 K2 Tc1 36.793(16) 19_566 17_666 ?
Cl2 K2 Tc1 77.195(14) 3 17_566 ?
Cl2 K2 Tc1 102.805(14) 17_566 17_666 ?
Cl2 K2 Cl2 180.0 20_556 4_565 ?
Cl2 K2 Cl2 70.65(3) 3 . ?
Cl2 K2 Cl2 180.0 19_566 3 ?
Cl2 K2 Cl2 180.00(2) 18_556 2_565 ?
Cl2 K2 Cl2 103.38(2) 2_565 . ?
Cl2 K2 Cl2 70.65(3) 2_565 4_565 ?
Cl2 K2 Cl2 64.08(3) 3 2_565 ?
Cl2 K2 Cl2 70.65(3) 19_566 17_566 ?
Cl2 K2 Cl2 76.62(2) 18_556 . ?
Cl2 K2 Cl2 109.35(3) 2_565 20_556 ?
Cl2 K2 Cl2 115.92(3) 20_556 . ?
Cl2 K2 Cl2 109.35(3) 3 17_566 ?
Cl2 K2 Cl2 64.08(3) 4_565 . ?
Cl2 K2 Cl2 115.92(3) 19_566 2_565 ?
Cl2 K2 Cl2 103.39(2) 19_566 20_556 ?
Cl2 K2 Cl2 103.39(2) 18_556 17_566 ?
Cl2 K2 Cl2 70.65(3) 18_556 20_556 ?
Cl2 K2 Cl2 76.61(2) 3 20_556 ?
Cl2 K2 Cl2 76.61(2) 19_566 4_565 ?
Cl2 K2 Cl2 76.61(2) 2_565 17_566 ?
Cl2 K2 Cl2 109.35(3) 18_556 4_565 ?
Cl2 K2 Cl2 103.39(2) 3 4_565 ?
Cl2 K2 Cl2 180.0 17_566 . ?
Cl2 K2 Cl2 64.08(3) 20_556 17_566 ?
Cl2 K2 Cl2 109.35(3) 19_566 . ?
Cl2 K2 Cl2 115.92(3) 3 18_556 ?
Cl2 K2 Cl2 115.92(3) 4_565 17_566 ?
Cl2 K2 Cl2 64.08(3) 19_566 18_556 ?
Tc1 Cl2 K2 90.32(2) . . ?
Tc1 Cl2 K2 90.32(2) . 3_655 ?
Tc1 Cl2 K1 93.58(2) . . ?
Tc1 Cl2 K1 93.58(2) . 25 ?
K2 Cl2 K2 103.25(2) 3_655 . ?
K2 Cl2 K1 172.85(2) 3_655 . ?
K2 Cl2 K1 82.746(3) . . ?
K2 Cl2 K1 82.746(3) 3_655 25 ?
K2 Cl2 K1 172.85(2) . 25 ?
K1 Cl2 K1 91.016(19) 25 . ?
Cl2 K1 Cl2 119.353(11) 4_565 25 ?
Cl2 K1 Cl2 57.73(3) 2_565 3 ?
Cl2 K1 Cl2 91.124(19) . 2_565 ?
Cl2 K1 Cl2 57.73(3) 27_455 25 ?
Cl2 K1 Cl2 91.124(19) 25 26_455 ?
Cl2 K1 Cl2 176.48(3) . 26_455 ?
Cl2 K1 Cl2 176.48(3) 28 3 ?
Cl2 K1 Cl2 119.353(11) 4_565 26_455 ?
Cl2 K1 Cl2 63.48(3) . 3 ?
Cl2 K1 Cl2 63.48(3) 27_455 26_455 ?
Cl2 K1 Cl2 119.353(11) 26_455 3 ?
Cl2 K1 Cl2 119.353(11) . 28 ?
Cl2 K1 Cl2 88.984(19) 26_455 2_565 ?
Cl2 K1 Cl2 88.984(19) 27_455 3 ?
Cl2 K1 Cl2 88.984(19) 4_565 28 ?
Cl2 K1 Cl2 57.73(3) . 4_565 ?
Cl2 K1 Cl2 63.48(3) 25 28 ?
Cl2 K1 Cl2 57.73(3) 26_455 28 ?
Cl2 K1 Cl2 119.353(11) 2_565 28 ?
Cl2 K1 Cl2 119.353(11) . 27_455 ?
Cl2 K1 Cl2 91.124(19) 4_565 3 ?
Cl2 K1 Cl2 176.48(3) 25 2_565 ?
Cl2 K1 Cl2 119.353(11) 25 3 ?
Cl2 K1 Cl2 176.48(3) 4_565 27_455 ?
Cl2 K1 Cl2 119.353(11) 27_455 2_565 ?
Cl2 K1 Cl2 91.124(19) 27_455 28 ?
Cl2 K1 Cl2 88.984(19) . 25 ?
Cl2 K1 Cl2 63.48(3) 4_565 2_565 ?
Cl2 K1 Cl1 63.16(3) . 25 ?
Cl2 K1 Cl1 120.86(2) . 25_565 ?
Cl2 K1 Cl1 56.20(2) 26_455 25_565 ?
Cl2 K1 Cl1 119.66(3) . 1_455 ?
Cl2 K1 Cl1 119.66(3) 27_455 25_565 ?
Cl2 K1 Cl1 56.20(2) 4_565 . ?
Cl2 K1 Cl1 56.20(2) 28 25_565 ?
Cl2 K1 Cl1 120.86(2) 4_565 25 ?
Cl2 K1 Cl1 63.16(3) 4_565 25_565 ?
Cl2 K1 Cl1 63.16(3) 26_455 1_455 ?
Cl2 K1 Cl1 119.66(3) 25 25_565 ?
Cl2 K1 Cl1 119.66(3) 2_565 . ?
Cl2 K1 Cl1 63.16(3) 2_565 25_565 ?
Cl2 K1 Cl1 56.20(2) 25 25 ?
Cl2 K1 Cl1 56.20(2) 3 1_455 ?
Cl2 K1 Cl1 63.16(3) 27_455 1_455 ?
Cl2 K1 Cl1 120.86(2) 25 1_455 ?
Cl2 K1 Cl1 119.66(3) 26_455 25 ?
Cl2 K1 Cl1 56.20(2) 2_565 1_455 ?
Cl2 K1 Cl1 120.86(2) 28 1_455 ?
Cl2 K1 Cl1 56.20(2) . . ?
Cl2 K1 Cl1 120.86(2) 2_565 25 ?
Cl2 K1 Cl1 120.86(2) 27_455 . ?
Cl2 K1 Cl1 63.16(3) 25 . ?
Cl2 K1 Cl1 120.86(2) 26_455 . ?
Cl2 K1 Cl1 119.66(3) 28 25 ?
Cl2 K1 Cl1 63.16(3) 28 . ?
Cl2 K1 Cl1 119.66(3) 3 . ?
Cl2 K1 Cl1 120.86(2) 3 25_565 ?
Cl2 K1 Cl1 63.16(3) 3 25 ?
Cl2 K1 Cl1 119.66(3) 4_565 1_455 ?
Cl2 K1 Cl1 56.20(2) 27_455 25 ?
Cl1 K1 Cl1 90.110(2) 25 1_455 ?
Cl1 K1 Cl1 174.97(5) 25 25_565 ?
Cl1 K1 Cl1 90.110(2) 25_565 1_455 ?
Cl1 K1 Cl1 174.97(5) 1_455 . ?
Cl1 K1 Cl1 90.110(2) 25_565 . ?
Cl1 K1 Cl1 90.110(2) 25 . ?
Tc1 Cl1 K1 92.51(3) . . ?
Tc1 Cl1 K1 92.51(3) . 25 ?
Tc1 Cl1 K1 92.51(3) . 1_655 ?
Tc1 Cl1 K1 92.51(3) . 25_565 ?
K1 Cl1 K1 174.97(5) . 1_655 ?
K1 Cl1 K1 89.890(2) 25 . ?
K1 Cl1 K1 89.890(2) . 25_565 ?
K1 Cl1 K1 89.890(2) 25 1_655 ?
K1 Cl1 K1 174.97(5) 25 25_565 ?
K1 Cl1 K1 89.890(2) 25_565 1_655 ?
Tc1 O1 Tc1 180.0 17_666 . ?

loop_
_geom_bond_atom_site_label_1
_geom_bond_atom_site_label_2
_geom_bond_distance
_geom_bond_site_symmetry_2
_geom_bond_publ_flag
Tc1 K2 3.9656(2) 1_655 ?
Tc1 K2 3.9656(2) 3_665 ?
Tc1 K2 3.9656(2) 3_655 ?
Tc1 K2 3.9656(2) . ?
Tc1 Cl2 2.3752(9) 3_655 ?
Tc1 Cl2 2.3752(9) 2_665 ?
Tc1 Cl2 2.3752(9) . ?
Tc1 Cl2 2.3752(9) 4_565 ?
Tc1 Cl1 2.3872(16) . ?
Tc1 O1 1.8526(4) . ?
K2 Cl2 3.1625(5) 2_565 ?
K2 Cl2 3.1625(5) 19_566 ?
K2 Cl2 3.1625(5) 20_556 ?
K2 Cl2 3.1625(5) 18_556 ?
K2 Cl2 3.1625(5) 17_566 ?
K2 Cl2 3.1625(5) 3 ?
K2 Cl2 3.1625(5) . ?
K2 Cl2 3.1625(5) 4_565 ?
Cl2 K1 3.4756(6) 25 ?
Cl2 K1 3.4756(6) . ?
K1 Cl1 3.50968(12) . ?
K1 Cl1 3.50968(12) 25_565 ?
K1 Cl1 3.50968(12) 25 ?
K1 Cl1 3.50968(12) 1_455 ?
